data_7708522
loop_
_publ_author_name
'Casper, Larissa Alina'
'Ebel, Viktoria'
'Linseis, Michael'
'Winter, Rainer'

_publ_section_title
;
 Five Shades of Green: Substituent Influence on the (Spectro-)
 Electrochemical Properties of Diferrocenylphenyl Methylium Dyes
;
_journal_name_full 'Dalton Transactions'
_journal_paper_doi 10.1039/D1DT03009D
_journal_year 2021
_chemical_formula_moiety 'C28 H26 Fe2 O'
_chemical_formula_sum 'C28 H26 Fe2 O'
_chemical_formula_weight 490.19
_space_group_crystal_system triclinic
_space_group_IT_number 2
_space_group_name_Hall '-P 1'
_space_group_name_H-M_alt 'P -1'
_atom_sites_solution_hydrogens geom
_audit_creation_date 2021-03-26
_audit_creation_method
;
Olex2 1.3
(compiled 2020.07.31 svn.rc2a77460 for OlexSys, GUI svn.r6145)
;
_audit_update_record
;
2021-07-09 deposited with the CCDC.	2021-10-06 downloaded from the CCDC.
;
_cell_angle_alpha 77.41(2)
_cell_angle_beta 69.79(2)
_cell_angle_gamma 86.91(2)
_cell_formula_units_Z 2
_cell_length_a 8.992(3)
_cell_length_b 10.149(3)
_cell_length_c 12.791(4)
_cell_measurement_reflns_used 2696
_cell_measurement_temperature 100
_cell_measurement_theta_max 27.12
_cell_measurement_theta_min 1.80
_cell_volume 1068.8(6)
_computing_cell_refinement
;
X-Area Recipe 1.33.0.0 (STOE, 2015)
;
_computing_data_collection
;
X-Area WinXpose 2.0.22.0 (STOE, 2016)
;
_computing_data_reduction
;
X-Area Integrate 1.74.2.0 (STOE, 2018)
X-Area LANA 1.75.3.0 (STOE, 2018)
;
_computing_molecular_graphics 'Olex2 1.3 (Dolomanov et al., 2009)'
_computing_publication_material 'Olex2 1.3 (Dolomanov et al., 2009)'
_computing_structure_refinement 'SHELXL 2018/3 (Sheldrick, 2015)'
_computing_structure_solution 'ShelXT (Sheldrick, 2015)'
_diffrn_ambient_temperature 100(2)
_diffrn_detector_area_resol_mean 6.67
_diffrn_detector_type 'STOE Imaging Plate'
_diffrn_measured_fraction_theta_full 0.997
_diffrn_measured_fraction_theta_max 0.981
_diffrn_measurement_details
;
 333 frames, detector distance = 120 mm
;
_diffrn_measurement_device '2-circle diffractometer'
_diffrn_measurement_device_type 'STOE IPDS 2T'
_diffrn_measurement_method 'rotation method, \w scans'
_diffrn_radiation_type MoK\a
_diffrn_radiation_wavelength 0.71073
_diffrn_reflns_av_R_equivalents 0.0184
_diffrn_reflns_av_unetI/netI 0.0150
_diffrn_reflns_Laue_measured_fraction_full 0.997
_diffrn_reflns_Laue_measured_fraction_max 0.981
_diffrn_reflns_limit_h_max 11
_diffrn_reflns_limit_h_min -11
_diffrn_reflns_limit_k_max 12
_diffrn_reflns_limit_k_min -12
_diffrn_reflns_limit_l_max 16
_diffrn_reflns_limit_l_min -16
_diffrn_reflns_number 12543
_diffrn_reflns_point_group_measured_fraction_full 0.997
_diffrn_reflns_point_group_measured_fraction_max 0.981
_diffrn_reflns_theta_full 25.242
_diffrn_reflns_theta_max 26.849
_diffrn_reflns_theta_min 2.393
_exptl_absorpt_coefficient_mu 1.376
_exptl_absorpt_correction_T_max 0.5766
_exptl_absorpt_correction_T_min 0.2969
_exptl_absorpt_correction_type multi-scan
_exptl_absorpt_process_details
;
STOE LANA, absorption correction by scaling of reflection intensities.
J. Koziskova, F. Hahn, J. Richter, J. Kozisek, "Comparison of different
absorption corrections on the model structure of tetrakis(\m~2~-acetato)-
diaqua-di-copper(II)", Acta Chimica Slovaca, vol. 9, no. 2, 2016, pp. 136 - 140.
Afterwards a spherical absorption correction was performed within STOE LANA.
;
_exptl_crystal_colour orange
_exptl_crystal_colour_primary orange
_exptl_crystal_density_diffrn 1.523
_exptl_crystal_density_method 'not measured'
_exptl_crystal_description fragment
_exptl_crystal_F_000 508
_exptl_crystal_size_max 0.3
_exptl_crystal_size_mid 0.2
_exptl_crystal_size_min 0.1
_refine_diff_density_max 0.348
_refine_diff_density_min -0.440
_refine_diff_density_rms 0.056
_refine_ls_extinction_method none
_refine_ls_goodness_of_fit_ref 1.029
_refine_ls_hydrogen_treatment constr
_refine_ls_matrix_type full
_refine_ls_number_parameters 282
_refine_ls_number_reflns 4508
_refine_ls_number_restraints 0
_refine_ls_restrained_S_all 1.029
_refine_ls_R_factor_all 0.0291
_refine_ls_R_factor_gt 0.0256
_refine_ls_shift/su_max 0.002
_refine_ls_shift/su_mean 0.000
_refine_ls_structure_factor_coef Fsqd
_refine_ls_weighting_details 'w=1/[\s^2^(Fo^2^)+(0.0354P)^2^+0.7534P] where P=(Fo^2^+2Fc^2^)/3'
_refine_ls_weighting_scheme calc
_refine_ls_wR_factor_gt 0.0655
_refine_ls_wR_factor_ref 0.0677
_reflns_Friedel_coverage 0.000
_reflns_number_gt 4128
_reflns_number_total 4508
_reflns_threshold_expression 'I > 2\s(I)'
_cod_data_source_file d1dt03009d2.cif
_cod_data_source_block velc1-me
_cod_database_code 7708522
_shelx_shelxl_version_number 2018/3
_shelx_space_group_comment
;
The symmetry employed for this shelxl refinement is uniquely defined
by the following loop, which should always be used as a source of
symmetry information in preference to the above space-group names.
They are only intended as comments.
;
_olex2_refinement_description
;
1. Fixed Uiso
 At 1.2 times of:
  All C(H) groups
 At 1.5 times of:
  All C(H,H,H) groups, All O(H) groups
2.a Aromatic/amide H refined with riding coordinates:
 C3(H3), C4(H4), C5(H5), C6(H6), C7(H7), C8(H8), C9(H9), C10(H10), C11(H11),
 C13(H13), C14(H14), C15(H15), C16(H16), C17(H17), C18(H18), C19(H19), C20(H20),
  C21(H21), C23(H23), C24(H24), C26(H26), C27(H27)
2.b Idealised Me refined as rotating group:
 C28(H28A,H28B,H28C)
2.c Idealised tetrahedral OH refined as rotating group:
 O1(H1)
;
_olex2_submission_special_instructions 'No special instructions were received'

loop_
_space_group_symop_operation_xyz
'x, y, z'
'-x, -y, -z'

loop_
_atom_site_label
_atom_site_type_symbol
_atom_site_fract_x
_atom_site_fract_y
_atom_site_fract_z
_atom_site_U_iso_or_equiv
_atom_site_adp_type
_atom_site_occupancy
_atom_site_site_symmetry_order
_atom_site_calc_flag
_atom_site_refinement_flags_posn
_atom_site_refinement_flags_adp
_atom_site_refinement_flags_occupancy
_atom_site_disorder_assembly
_atom_site_disorder_group
Fe1 Fe 0.25904(3) 0.66762(2) 0.83980(2) 0.01780(7) Uani 1 1 d . . . . .
Fe2 Fe 0.10926(3) 0.27348(2) 0.63165(2) 0.01845(7) Uani 1 1 d . . . . .
O1 O 0.40869(13) 0.49549(11) 0.61710(9) 0.0192(2) Uani 1 1 d . . . . .
H1 H 0.382941 0.468988 0.569487 0.029 Uiso 1 1 calc R U . . .
C1 C 0.34732(18) 0.40275(15) 0.72527(13) 0.0170(3) Uani 1 1 d . . . . .
C2 C 0.33591(18) 0.47895(15) 0.81736(13) 0.0169(3) Uani 1 1 d . . . . .
C3 C 0.20731(19) 0.46970(16) 0.92280(14) 0.0195(3) Uani 1 1 d . . . . .
H3 H 0.111311 0.423786 0.943237 0.023 Uiso 1 1 calc R U . . .
C4 C 0.2514(2) 0.54279(16) 0.99109(14) 0.0217(3) Uani 1 1 d . . . . .
H4 H 0.189295 0.553140 1.063782 0.026 Uiso 1 1 calc R U . . .
C5 C 0.4073(2) 0.59729(16) 0.92857(14) 0.0218(3) Uani 1 1 d . . . . .
H5 H 0.464545 0.649819 0.953283 0.026 Uiso 1 1 calc R U . . .
C6 C 0.46045(19) 0.55757(16) 0.82165(14) 0.0192(3) Uani 1 1 d . . . . .
H6 H 0.558673 0.578908 0.764702 0.023 Uiso 1 1 calc R U . . .
C7 C 0.2056(2) 0.76749(17) 0.70032(15) 0.0254(4) Uani 1 1 d . . . . .
H7 H 0.217689 0.735475 0.635104 0.030 Uiso 1 1 calc R U . . .
C8 C 0.0676(2) 0.75039(17) 0.80017(16) 0.0257(4) Uani 1 1 d . . . . .
H8 H -0.025544 0.704754 0.811680 0.031 Uiso 1 1 calc R U . . .
C9 C 0.0976(2) 0.81551(17) 0.87930(16) 0.0273(4) Uani 1 1 d . . . . .
H9 H 0.027337 0.820527 0.951310 0.033 Uiso 1 1 calc R U . . .
C10 C 0.2548(2) 0.87160(17) 0.82795(16) 0.0276(4) Uani 1 1 d . . . . .
H10 H 0.305297 0.919422 0.860956 0.033 Uiso 1 1 calc R U . . .
C11 C 0.3212(2) 0.84179(17) 0.71758(16) 0.0269(4) Uani 1 1 d . . . . .
H11 H 0.422378 0.866605 0.665916 0.032 Uiso 1 1 calc R U . . .
C12 C 0.18467(18) 0.34944(16) 0.74160(13) 0.0176(3) Uani 1 1 d . . . . .
C13 C 0.05902(19) 0.42812(16) 0.71682(14) 0.0201(3) Uani 1 1 d . . . . .
H13 H 0.064942 0.519849 0.684068 0.024 Uiso 1 1 calc R U . . .
C14 C -0.07702(19) 0.34113(17) 0.75121(14) 0.0224(3) Uani 1 1 d . . . . .
H14 H -0.174948 0.366158 0.744609 0.027 Uiso 1 1 calc R U . . .
C15 C -0.0358(2) 0.20904(18) 0.79746(14) 0.0228(3) Uani 1 1 d . . . . .
H15 H -0.102414 0.132921 0.826528 0.027 Uiso 1 1 calc R U . . .
C16 C 0.12510(19) 0.21390(16) 0.79141(13) 0.0197(3) Uani 1 1 d . . . . .
H16 H 0.181647 0.141443 0.815673 0.024 Uiso 1 1 calc R U . . .
C17 C 0.1446(2) 0.3493(2) 0.46181(14) 0.0270(4) Uani 1 1 d . . . . .
H17 H 0.135324 0.438931 0.428176 0.032 Uiso 1 1 calc R U . . .
C18 C 0.0206(2) 0.2495(2) 0.50961(16) 0.0345(4) Uani 1 1 d . . . . .
H18 H -0.083807 0.262331 0.512467 0.041 Uiso 1 1 calc R U . . .
C19 C 0.0843(2) 0.1268(2) 0.55225(16) 0.0348(4) Uani 1 1 d . . . . .
H19 H 0.028914 0.045221 0.587825 0.042 Uiso 1 1 calc R U . . .
C20 C 0.2480(2) 0.15068(18) 0.53096(15) 0.0274(4) Uani 1 1 d . . . . .
H20 H 0.318018 0.087594 0.550523 0.033 Uiso 1 1 calc R U . . .
C21 C 0.2852(2) 0.28817(17) 0.47444(14) 0.0225(3) Uani 1 1 d . . . . .
H21 H 0.384098 0.330597 0.450035 0.027 Uiso 1 1 calc R U . . .
C22 C 0.45962(18) 0.28369(15) 0.73281(13) 0.0176(3) Uani 1 1 d . . . . .
C23 C 0.47436(19) 0.21931(16) 0.83645(14) 0.0210(3) Uani 1 1 d . . . . .
H23 H 0.424009 0.254020 0.901147 0.025 Uiso 1 1 calc R U . . .
C24 C 0.5638(2) 0.10337(17) 0.84440(15) 0.0229(3) Uani 1 1 d . . . . .
H24 H 0.574144 0.063348 0.914128 0.028 Uiso 1 1 calc R U . . .
C25 C 0.63789(19) 0.04609(16) 0.75026(15) 0.0219(3) Uani 1 1 d . . . . .
C26 C 0.62766(19) 0.11350(17) 0.64613(15) 0.0226(3) Uani 1 1 d . . . . .
H26 H 0.679542 0.079510 0.581269 0.027 Uiso 1 1 calc R U . . .
C27 C 0.54119(19) 0.23103(17) 0.63693(14) 0.0208(3) Uani 1 1 d . . . . .
H27 H 0.537781 0.274962 0.565968 0.025 Uiso 1 1 calc R U . . .
C28 C 0.7235(2) -0.08556(18) 0.76234(17) 0.0288(4) Uani 1 1 d . . . . .
H28A H 0.803822 -0.076838 0.794221 0.043 Uiso 1 1 calc R U . . .
H28B H 0.771908 -0.107308 0.688734 0.043 Uiso 1 1 calc R U . . .
H28C H 0.649235 -0.156181 0.811723 0.043 Uiso 1 1 calc R U . . .

loop_
_atom_site_aniso_label
_atom_site_aniso_U_11
_atom_site_aniso_U_22
_atom_site_aniso_U_33
_atom_site_aniso_U_23
_atom_site_aniso_U_13
_atom_site_aniso_U_12
Fe1 0.01955(12) 0.01520(12) 0.02038(12) -0.00522(9) -0.00827(9) 0.00141(8)
Fe2 0.01833(12) 0.02053(13) 0.01756(12) -0.00607(9) -0.00581(9) -0.00263(9)
O1 0.0227(6) 0.0192(5) 0.0158(5) -0.0029(4) -0.0068(4) -0.0031(4)
C1 0.0178(7) 0.0163(7) 0.0166(7) -0.0032(6) -0.0057(6) -0.0005(6)
C2 0.0183(7) 0.0150(7) 0.0184(7) -0.0041(6) -0.0074(6) 0.0016(6)
C3 0.0210(8) 0.0175(7) 0.0199(8) -0.0046(6) -0.0064(6) 0.0007(6)
C4 0.0280(8) 0.0206(8) 0.0169(7) -0.0058(6) -0.0075(6) 0.0039(6)
C5 0.0264(8) 0.0196(8) 0.0250(8) -0.0072(6) -0.0144(7) 0.0021(6)
C6 0.0193(7) 0.0182(7) 0.0222(8) -0.0048(6) -0.0096(6) 0.0016(6)
C7 0.0309(9) 0.0198(8) 0.0285(9) -0.0035(7) -0.0155(7) 0.0048(7)
C8 0.0247(8) 0.0200(8) 0.0355(10) -0.0050(7) -0.0151(7) 0.0038(6)
C9 0.0299(9) 0.0209(8) 0.0328(9) -0.0091(7) -0.0121(7) 0.0084(7)
C10 0.0335(9) 0.0152(8) 0.0390(10) -0.0073(7) -0.0178(8) 0.0024(7)
C11 0.0274(9) 0.0173(8) 0.0335(9) 0.0015(7) -0.0115(7) -0.0008(6)
C12 0.0193(7) 0.0187(7) 0.0161(7) -0.0062(6) -0.0061(6) -0.0005(6)
C13 0.0205(8) 0.0200(8) 0.0219(8) -0.0075(6) -0.0079(6) 0.0013(6)
C14 0.0179(7) 0.0293(9) 0.0219(8) -0.0100(7) -0.0063(6) 0.0009(6)
C15 0.0221(8) 0.0269(8) 0.0189(8) -0.0067(6) -0.0043(6) -0.0055(6)
C16 0.0216(8) 0.0200(8) 0.0177(7) -0.0053(6) -0.0060(6) -0.0011(6)
C17 0.0275(9) 0.0365(10) 0.0179(8) -0.0064(7) -0.0088(7) 0.0010(7)
C18 0.0240(9) 0.0610(13) 0.0245(9) -0.0175(9) -0.0093(7) -0.0075(9)
C19 0.0411(11) 0.0377(10) 0.0248(9) -0.0157(8) -0.0022(8) -0.0177(9)
C20 0.0343(10) 0.0248(9) 0.0219(8) -0.0106(7) -0.0048(7) -0.0001(7)
C21 0.0228(8) 0.0273(9) 0.0178(7) -0.0078(6) -0.0054(6) -0.0028(6)
C22 0.0153(7) 0.0167(7) 0.0210(8) -0.0050(6) -0.0058(6) -0.0014(6)
C23 0.0209(8) 0.0213(8) 0.0203(8) -0.0053(6) -0.0059(6) 0.0009(6)
C24 0.0219(8) 0.0217(8) 0.0239(8) -0.0012(6) -0.0084(6) -0.0003(6)
C25 0.0164(7) 0.0176(8) 0.0314(9) -0.0053(6) -0.0075(6) -0.0007(6)
C26 0.0197(8) 0.0231(8) 0.0270(8) -0.0116(7) -0.0067(6) 0.0012(6)
C27 0.0209(8) 0.0229(8) 0.0210(8) -0.0072(6) -0.0089(6) 0.0014(6)
C28 0.0270(9) 0.0206(8) 0.0376(10) -0.0055(7) -0.0105(8) 0.0041(7)

loop_
_atom_type_symbol
_atom_type_description
_atom_type_scat_dispersion_real
_atom_type_scat_dispersion_imag
_atom_type_scat_source
C C 0.0033 0.0016 'International Tables Vol C Tables 4.2.6.8 and 6.1.1.4'
H H 0.0000 0.0000 'International Tables Vol C Tables 4.2.6.8 and 6.1.1.4'
Fe Fe 0.3463 0.8444 'International Tables Vol C Tables 4.2.6.8 and 6.1.1.4'
O O 0.0106 0.0060 'International Tables Vol C Tables 4.2.6.8 and 6.1.1.4'

loop_
_geom_angle_atom_site_label_1
_geom_angle_atom_site_label_2
_geom_angle_atom_site_label_3
_geom_angle
_geom_angle_site_symmetry_1
_geom_angle_site_symmetry_3
_geom_angle_publ_flag
C2 Fe1 C3 40.84(6) . . ?
C2 Fe1 C4 68.71(7) . . ?
C2 Fe1 C7 109.10(7) . . ?
C2 Fe1 C9 156.82(7) . . ?
C4 Fe1 C3 40.59(6) . . ?
C4 Fe1 C9 106.86(7) . . ?
C5 Fe1 C2 68.83(6) . . ?
C5 Fe1 C3 68.46(7) . . ?
C5 Fe1 C4 40.72(7) . . ?
C5 Fe1 C6 40.80(6) . . ?
C5 Fe1 C7 154.77(7) . . ?
C5 Fe1 C8 161.70(7) . . ?
C5 Fe1 C9 123.56(7) . . ?
C5 Fe1 C10 105.29(7) . . ?
C5 Fe1 C11 118.75(7) . . ?
C6 Fe1 C2 40.98(6) . . ?
C6 Fe1 C3 68.60(7) . . ?
C6 Fe1 C4 68.60(7) . . ?
C6 Fe1 C7 120.96(7) . . ?
C6 Fe1 C8 156.89(7) . . ?
C6 Fe1 C9 160.54(7) . . ?
C7 Fe1 C3 127.44(7) . . ?
C7 Fe1 C4 163.88(7) . . ?
C7 Fe1 C9 68.50(7) . . ?
C8 Fe1 C2 122.27(7) . . ?
C8 Fe1 C3 109.39(7) . . ?
C8 Fe1 C4 125.85(7) . . ?
C8 Fe1 C7 40.75(7) . . ?
C8 Fe1 C9 40.73(7) . . ?
C9 Fe1 C3 121.07(7) . . ?
C10 Fe1 C2 161.61(7) . . ?
C10 Fe1 C3 154.92(7) . . ?
C10 Fe1 C4 118.93(7) . . ?
C10 Fe1 C6 123.42(7) . . ?
C10 Fe1 C7 68.37(7) . . ?
C10 Fe1 C8 68.55(7) . . ?
C10 Fe1 C9 40.83(8) . . ?
C10 Fe1 C11 40.77(8) . . ?
C11 Fe1 C2 125.49(7) . . ?
C11 Fe1 C3 163.72(7) . . ?
C11 Fe1 C4 153.78(7) . . ?
C11 Fe1 C6 106.56(7) . . ?
C11 Fe1 C7 40.58(7) . . ?
C11 Fe1 C8 68.58(8) . . ?
C11 Fe1 C9 68.69(8) . . ?
C12 Fe2 C17 129.50(7) . . ?
C12 Fe2 C21 111.64(7) . . ?
C13 Fe2 C12 40.93(6) . . ?
C13 Fe2 C15 68.64(7) . . ?
C13 Fe2 C16 68.63(7) . . ?
C13 Fe2 C17 109.37(7) . . ?
C13 Fe2 C20 156.97(7) . . ?
C13 Fe2 C21 122.74(7) . . ?
C14 Fe2 C12 68.90(7) . . ?
C14 Fe2 C13 40.93(7) . . ?
C14 Fe2 C15 40.80(7) . . ?
C14 Fe2 C16 68.65(7) . . ?
C14 Fe2 C17 118.81(7) . . ?
C14 Fe2 C20 161.13(7) . . ?
C14 Fe2 C21 155.09(7) . . ?
C15 Fe2 C12 68.62(7) . . ?
C15 Fe2 C16 40.63(7) . . ?
C15 Fe2 C17 151.69(7) . . ?
C15 Fe2 C21 164.06(7) . . ?
C16 Fe2 C12 40.77(6) . . ?
C16 Fe2 C17 167.09(7) . . ?
C16 Fe2 C21 129.13(7) . . ?
C17 Fe2 C21 40.35(7) . . ?
C18 Fe2 C12 164.98(8) . . ?
C18 Fe2 C13 125.57(8) . . ?
C18 Fe2 C14 104.68(8) . . ?
C18 Fe2 C15 116.02(8) . . ?
C18 Fe2 C16 151.13(8) . . ?
C18 Fe2 C17 40.58(8) . . ?
C18 Fe2 C20 68.54(8) . . ?
C18 Fe2 C21 68.14(7) . . ?
C19 Fe2 C12 154.13(8) . . ?
C19 Fe2 C13 161.49(8) . . ?
C19 Fe2 C14 122.74(8) . . ?
C19 Fe2 C15 104.22(8) . . ?
C19 Fe2 C16 117.78(8) . . ?
C19 Fe2 C17 68.36(8) . . ?
C19 Fe2 C18 40.76(9) . . ?
C19 Fe2 C20 40.84(8) . . ?
C19 Fe2 C21 68.27(7) . . ?
C20 Fe2 C12 121.77(7) . . ?
C20 Fe2 C15 124.85(7) . . ?
C20 Fe2 C16 108.30(7) . . ?
C20 Fe2 C17 68.23(8) . . ?
C20 Fe2 C21 40.49(7) . . ?
C1 O1 H1 109.5 . . ?
O1 C1 C2 107.59(12) . . ?
O1 C1 C12 110.14(13) . . ?
O1 C1 C22 110.58(12) . . ?
C2 C1 C22 109.03(13) . . ?
C12 C1 C2 109.99(13) . . ?
C12 C1 C22 109.48(13) . . ?
C1 C2 Fe1 132.55(11) . . ?
C3 C2 Fe1 69.78(9) . . ?
C3 C2 C1 125.91(14) . . ?
C3 C2 C6 107.56(14) . . ?
C6 C2 Fe1 69.51(9) . . ?
C6 C2 C1 125.99(14) . . ?
Fe1 C3 H3 126.7 . . ?
C2 C3 Fe1 69.38(9) . . ?
C2 C3 H3 125.9 . . ?
C4 C3 Fe1 69.67(9) . . ?
C4 C3 C2 108.28(14) . . ?
C4 C3 H3 125.9 . . ?
Fe1 C4 H4 126.5 . . ?
C3 C4 Fe1 69.75(9) . . ?
C3 C4 H4 126.0 . . ?
C3 C4 C5 107.96(14) . . ?
C5 C4 Fe1 69.28(10) . . ?
C5 C4 H4 126.0 . . ?
Fe1 C5 H5 125.9 . . ?
C4 C5 Fe1 69.99(10) . . ?
C4 C5 H5 125.9 . . ?
C4 C5 C6 108.28(14) . . ?
C6 C5 Fe1 69.79(9) . . ?
C6 C5 H5 125.9 . . ?
Fe1 C6 H6 126.6 . . ?
C2 C6 Fe1 69.52(9) . . ?
C2 C6 H6 126.0 . . ?
C5 C6 Fe1 69.41(9) . . ?
C5 C6 C2 107.91(14) . . ?
C5 C6 H6 126.0 . . ?
Fe1 C7 H7 126.6 . . ?
C8 C7 Fe1 69.56(10) . . ?
C8 C7 H7 125.9 . . ?
C11 C7 Fe1 69.58(10) . . ?
C11 C7 H7 125.9 . . ?
C11 C7 C8 108.23(16) . . ?
Fe1 C8 H8 126.1 . . ?
C7 C8 Fe1 69.69(10) . . ?
C7 C8 H8 126.0 . . ?
C7 C8 C9 108.01(16) . . ?
C9 C8 Fe1 69.81(10) . . ?
C9 C8 H8 126.0 . . ?
Fe1 C9 H9 126.6 . . ?
C8 C9 Fe1 69.46(10) . . ?
C8 C9 H9 126.2 . . ?
C8 C9 C10 107.59(16) . . ?
C10 C9 Fe1 69.25(10) . . ?
C10 C9 H9 126.2 . . ?
Fe1 C10 H10 126.1 . . ?
C9 C10 Fe1 69.92(10) . . ?
C9 C10 H10 125.9 . . ?
C11 C10 Fe1 69.71(10) . . ?
C11 C10 C9 108.27(16) . . ?
C11 C10 H10 125.9 . . ?
Fe1 C11 H11 126.2 . . ?
C7 C11 Fe1 69.85(10) . . ?
C7 C11 C10 107.89(16) . . ?
C7 C11 H11 126.1 . . ?
C10 C11 Fe1 69.52(10) . . ?
C10 C11 H11 126.1 . . ?
C1 C12 Fe2 129.65(11) . . ?
C13 C12 Fe2 69.20(9) . . ?
C13 C12 C1 125.96(14) . . ?
C16 C12 Fe2 69.58(9) . . ?
C16 C12 C1 126.36(14) . . ?
C16 C12 C13 107.56(14) . . ?
Fe2 C13 H13 126.3 . . ?
C12 C13 Fe2 69.87(9) . . ?
C12 C13 H13 125.9 . . ?
C14 C13 Fe2 69.50(9) . . ?
C14 C13 C12 108.15(14) . . ?
C14 C13 H13 125.9 . . ?
Fe2 C14 H14 126.1 . . ?
C13 C14 Fe2 69.57(9) . . ?
C13 C14 H14 126.1 . . ?
C15 C14 Fe2 69.81(10) . . ?
C15 C14 C13 107.83(15) . . ?
C15 C14 H14 126.1 . . ?
Fe2 C15 H15 126.5 . . ?
C14 C15 Fe2 69.39(10) . . ?
C14 C15 H15 125.9 . . ?
C16 C15 Fe2 69.80(10) . . ?
C16 C15 C14 108.23(15) . . ?
C16 C15 H15 125.9 . . ?
Fe2 C16 H16 126.5 . . ?
C12 C16 Fe2 69.66(9) . . ?
C12 C16 H16 125.9 . . ?
C15 C16 Fe2 69.57(10) . . ?
C15 C16 C12 108.24(15) . . ?
C15 C16 H16 125.9 . . ?
Fe2 C17 H17 126.3 . . ?
C18 C17 Fe2 69.19(10) . . ?
C18 C17 H17 126.0 . . ?
C21 C17 Fe2 70.11(10) . . ?
C21 C17 H17 126.0 . . ?
C21 C17 C18 108.06(17) . . ?
Fe2 C18 H18 126.0 . . ?
C17 C18 Fe2 70.23(10) . . ?
C17 C18 H18 126.0 . . ?
C19 C18 Fe2 69.36(11) . . ?
C19 C18 C17 107.99(17) . . ?
C19 C18 H18 126.0 . . ?
Fe2 C19 H19 125.8 . . ?
C18 C19 Fe2 69.88(11) . . ?
C18 C19 H19 126.0 . . ?
C18 C19 C20 108.07(17) . . ?
C20 C19 Fe2 69.96(10) . . ?
C20 C19 H19 126.0 . . ?
Fe2 C20 H20 125.9 . . ?
C19 C20 Fe2 69.20(10) . . ?
C19 C20 H20 126.1 . . ?
C21 C20 Fe2 70.45(10) . . ?
C21 C20 C19 107.86(17) . . ?
C21 C20 H20 126.1 . . ?
Fe2 C21 H21 127.0 . . ?
C17 C21 Fe2 69.54(10) . . ?
C17 C21 C20 108.03(16) . . ?
C17 C21 H21 126.0 . . ?
C20 C21 Fe2 69.06(10) . . ?
C20 C21 H21 126.0 . . ?
C23 C22 C1 121.21(14) . . ?
C23 C22 C27 117.90(15) . . ?
C27 C22 C1 120.74(14) . . ?
C22 C23 H23 119.6 . . ?
C22 C23 C24 120.75(15) . . ?
C24 C23 H23 119.6 . . ?
C23 C24 H24 119.2 . . ?
C25 C24 C23 121.51(16) . . ?
C25 C24 H24 119.2 . . ?
C24 C25 C28 120.81(16) . . ?
C26 C25 C24 117.47(15) . . ?
C26 C25 C28 121.71(16) . . ?
C25 C26 H26 119.3 . . ?
C25 C26 C27 121.33(15) . . ?
C27 C26 H26 119.3 . . ?
C22 C27 H27 119.6 . . ?
C26 C27 C22 120.89(15) . . ?
C26 C27 H27 119.6 . . ?
C25 C28 H28A 109.5 . . ?
C25 C28 H28B 109.5 . . ?
C25 C28 H28C 109.5 . . ?
H28A C28 H28B 109.5 . . ?
H28A C28 H28C 109.5 . . ?
H28B C28 H28C 109.5 . . ?

loop_
_geom_bond_atom_site_label_1
_geom_bond_atom_site_label_2
_geom_bond_distance
_geom_bond_site_symmetry_2
_geom_bond_publ_flag
Fe1 C2 2.0461(16) . ?
Fe1 C3 2.0513(17) . ?
Fe1 C4 2.0502(17) . ?
Fe1 C5 2.0408(17) . ?
Fe1 C6 2.0459(17) . ?
Fe1 C7 2.0479(18) . ?
Fe1 C8 2.0461(18) . ?
Fe1 C9 2.0507(18) . ?
Fe1 C10 2.0418(17) . ?
Fe1 C11 2.0443(18) . ?
Fe2 C12 2.0542(16) . ?
Fe2 C13 2.0453(17) . ?
Fe2 C14 2.0444(18) . ?
Fe2 C15 2.0501(18) . ?
Fe2 C16 2.0531(17) . ?
Fe2 C17 2.0577(18) . ?
Fe2 C18 2.0438(18) . ?
Fe2 C19 2.0369(18) . ?
Fe2 C20 2.0470(18) . ?
Fe2 C21 2.0653(18) . ?
O1 H1 0.8200 . ?
O1 C1 1.4373(19) . ?
C1 C2 1.517(2) . ?
C1 C12 1.517(2) . ?
C1 C22 1.541(2) . ?
C2 C3 1.430(2) . ?
C2 C6 1.432(2) . ?
C3 H3 0.9300 . ?
C3 C4 1.422(2) . ?
C4 H4 0.9300 . ?
C4 C5 1.423(2) . ?
C5 H5 0.9300 . ?
C5 C6 1.425(2) . ?
C6 H6 0.9300 . ?
C7 H7 0.9300 . ?
C7 C8 1.425(3) . ?
C7 C11 1.419(3) . ?
C8 H8 0.9300 . ?
C8 C9 1.426(3) . ?
C9 H9 0.9300 . ?
C9 C10 1.427(3) . ?
C10 H10 0.9300 . ?
C10 C11 1.423(3) . ?
C11 H11 0.9300 . ?
C12 C13 1.433(2) . ?
C12 C16 1.431(2) . ?
C13 H13 0.9300 . ?
C13 C14 1.430(2) . ?
C14 H14 0.9300 . ?
C14 C15 1.427(2) . ?
C15 H15 0.9300 . ?
C15 C16 1.425(2) . ?
C16 H16 0.9300 . ?
C17 H17 0.9300 . ?
C17 C18 1.422(3) . ?
C17 C21 1.422(3) . ?
C18 H18 0.9300 . ?
C18 C19 1.421(3) . ?
C19 H19 0.9300 . ?
C19 C20 1.425(3) . ?
C20 H20 0.9300 . ?
C20 C21 1.423(3) . ?
C21 H21 0.9300 . ?
C22 C23 1.392(2) . ?
C22 C27 1.396(2) . ?
C23 H23 0.9300 . ?
C23 C24 1.394(2) . ?
C24 H24 0.9300 . ?
C24 C25 1.393(2) . ?
C25 C26 1.390(2) . ?
C25 C28 1.511(2) . ?
C26 H26 0.9300 . ?
C26 C27 1.394(2) . ?
C27 H27 0.9300 . ?
C28 H28A 0.9600 . ?
C28 H28B 0.9600 . ?
C28 H28C 0.9600 . ?

loop_
_geom_torsion_atom_site_label_1
_geom_torsion_atom_site_label_2
_geom_torsion_atom_site_label_3
_geom_torsion_atom_site_label_4
_geom_torsion
_geom_torsion_site_symmetry_1
_geom_torsion_site_symmetry_2
_geom_torsion_site_symmetry_3
_geom_torsion_site_symmetry_4
_geom_torsion_publ_flag
Fe1 C2 C3 C4 -58.98(11) . . . . ?
Fe1 C2 C6 C5 58.98(11) . . . . ?
Fe1 C3 C4 C5 -58.94(12) . . . . ?
Fe1 C4 C5 C6 -59.51(11) . . . . ?
Fe1 C5 C6 C2 -59.05(11) . . . . ?
Fe1 C7 C8 C9 59.52(12) . . . . ?
Fe1 C7 C11 C10 -59.33(12) . . . . ?
Fe1 C8 C9 C10 58.96(12) . . . . ?
Fe1 C9 C10 C11 59.37(12) . . . . ?
Fe1 C10 C11 C7 59.53(12) . . . . ?
Fe2 C12 C13 C14 59.16(11) . . . . ?
Fe2 C12 C16 C15 -59.06(11) . . . . ?
Fe2 C13 C14 C15 59.56(11) . . . . ?
Fe2 C14 C15 C16 59.19(11) . . . . ?
Fe2 C15 C16 C12 59.11(11) . . . . ?
Fe2 C17 C18 C19 -59.30(12) . . . . ?
Fe2 C17 C21 C20 58.50(12) . . . . ?
Fe2 C18 C19 C20 -59.78(12) . . . . ?
Fe2 C19 C20 C21 -60.10(12) . . . . ?
Fe2 C20 C21 C17 -58.79(12) . . . . ?
O1 C1 C2 Fe1 42.89(19) . . . . ?
O1 C1 C2 C3 137.79(15) . . . . ?
O1 C1 C2 C6 -51.7(2) . . . . ?
O1 C1 C12 Fe2 47.65(18) . . . . ?
O1 C1 C12 C13 -44.1(2) . . . . ?
O1 C1 C12 C16 140.36(15) . . . . ?
O1 C1 C22 C23 148.56(14) . . . . ?
O1 C1 C22 C27 -36.0(2) . . . . ?
C1 C2 C3 Fe1 -128.53(15) . . . . ?
C1 C2 C3 C4 172.48(14) . . . . ?
C1 C2 C6 Fe1 128.37(15) . . . . ?
C1 C2 C6 C5 -172.65(14) . . . . ?
C1 C12 C13 Fe2 124.59(15) . . . . ?
C1 C12 C13 C14 -176.25(14) . . . . ?
C1 C12 C16 Fe2 -124.85(15) . . . . ?
C1 C12 C16 C15 176.10(14) . . . . ?
C1 C22 C23 C24 173.48(15) . . . . ?
C1 C22 C27 C26 -172.18(14) . . . . ?
C2 C1 C12 Fe2 166.08(11) . . . . ?
C2 C1 C12 C13 74.28(19) . . . . ?
C2 C1 C12 C16 -101.21(17) . . . . ?
C2 C1 C22 C23 30.5(2) . . . . ?
C2 C1 C22 C27 -154.14(14) . . . . ?
C2 C3 C4 Fe1 58.81(11) . . . . ?
C2 C3 C4 C5 -0.13(18) . . . . ?
C3 C2 C6 Fe1 -59.64(11) . . . . ?
C3 C2 C6 C5 -0.66(17) . . . . ?
C3 C4 C5 Fe1 59.23(11) . . . . ?
C3 C4 C5 C6 -0.28(18) . . . . ?
C4 C5 C6 Fe1 59.64(12) . . . . ?
C4 C5 C6 C2 0.59(18) . . . . ?
C6 C2 C3 Fe1 59.47(11) . . . . ?
C6 C2 C3 C4 0.49(17) . . . . ?
C7 C8 C9 Fe1 -59.44(12) . . . . ?
C7 C8 C9 C10 -0.48(19) . . . . ?
C8 C7 C11 Fe1 59.00(12) . . . . ?
C8 C7 C11 C10 -0.33(19) . . . . ?
C8 C9 C10 Fe1 -59.09(12) . . . . ?
C8 C9 C10 C11 0.28(19) . . . . ?
C9 C10 C11 Fe1 -59.50(12) . . . . ?
C9 C10 C11 C7 0.03(19) . . . . ?
C11 C7 C8 Fe1 -59.01(12) . . . . ?
C11 C7 C8 C9 0.51(19) . . . . ?
C12 C1 C2 Fe1 -77.09(17) . . . . ?
C12 C1 C2 C3 17.8(2) . . . . ?
C12 C1 C2 C6 -171.64(14) . . . . ?
C12 C1 C22 C23 -89.91(17) . . . . ?
C12 C1 C22 C27 85.49(18) . . . . ?
C12 C13 C14 Fe2 -59.39(11) . . . . ?
C12 C13 C14 C15 0.17(18) . . . . ?
C13 C12 C16 Fe2 58.98(11) . . . . ?
C13 C12 C16 C15 -0.08(17) . . . . ?
C13 C14 C15 Fe2 -59.41(11) . . . . ?
C13 C14 C15 C16 -0.22(18) . . . . ?
C14 C15 C16 Fe2 -58.93(11) . . . . ?
C14 C15 C16 C12 0.18(18) . . . . ?
C16 C12 C13 Fe2 -59.22(11) . . . . ?
C16 C12 C13 C14 -0.06(17) . . . . ?
C17 C18 C19 Fe2 59.85(12) . . . . ?
C17 C18 C19 C20 0.1(2) . . . . ?
C18 C17 C21 Fe2 -58.98(12) . . . . ?
C18 C17 C21 C20 -0.48(19) . . . . ?
C18 C19 C20 Fe2 59.73(12) . . . . ?
C18 C19 C20 C21 -0.37(19) . . . . ?
C19 C20 C21 Fe2 59.31(12) . . . . ?
C19 C20 C21 C17 0.52(19) . . . . ?
C21 C17 C18 Fe2 59.55(12) . . . . ?
C21 C17 C18 C19 0.3(2) . . . . ?
C22 C1 C2 Fe1 162.85(12) . . . . ?
C22 C1 C2 C3 -102.25(17) . . . . ?
C22 C1 C2 C6 68.30(19) . . . . ?
C22 C1 C12 Fe2 -74.14(17) . . . . ?
C22 C1 C12 C13 -165.94(14) . . . . ?
C22 C1 C12 C16 18.6(2) . . . . ?
C22 C23 C24 C25 -1.6(3) . . . . ?
C23 C22 C27 C26 3.4(2) . . . . ?
C23 C24 C25 C26 3.9(2) . . . . ?
C23 C24 C25 C28 -175.15(16) . . . . ?
C24 C25 C26 C27 -2.5(2) . . . . ?
C25 C26 C27 C22 -1.1(3) . . . . ?
C27 C22 C23 C24 -2.0(2) . . . . ?
C28 C25 C26 C27 176.48(16) . . . . ?
